data_7046888
loop_
_publ_author_name
'Isaac, J. A.'
'Mansour, A.-T.'
'David, R.'
'Kochem, A.'
'Philouze, C.'
'Demeshko, S.'
'Meyer, F.'
'R\'eglier, M'
'Simaan, A. J.'
'Caldarelli, S.'
'Yemloul, M.'
'Jamet, H.'
'Thibon-Pourret, A'
'Belle, C.'

_publ_section_title
;
 Tetranuclear and dinuclear phenoxido bridged copper complexes based on
 unsymmetrical thiosemicarbazone ligands.
;
_journal_issue 29
_journal_name_full 'Dalton transactions (Cambridge, England : 2003)'
_journal_page_first 9665
_journal_page_last 9676
_journal_paper_doi 10.1039/c8dt02452a
_journal_volume 47
_journal_year 2018
_chemical_formula_moiety 'C24 H27 Cu2 N6 O2 S, C F3 O3 S, H2 O'
_chemical_formula_sum 'C25 H29 Cu2 F3 N6 O6 S2'
_chemical_formula_weight 757.74
_space_group_crystal_system triclinic
_space_group_IT_number 2
_space_group_name_Hall '-P 1'
_space_group_name_H-M_alt 'P -1'
_symmetry_space_group_name_Hall '-P 1'
_symmetry_space_group_name_H-M 'P -1'
_atom_sites_solution_hydrogens mixed
_atom_sites_solution_primary iterative
_audit_creation_date 2016-11-17
_audit_creation_method
;
Olex2 1.2
(compiled 2014.07.22 svn.r2960 for OlexSys, GUI svn.r4862)
;
_audit_update_record
;
2016-12-01 deposited with the CCDC.
2018-06-27 downloaded from the CCDC.
;
_cell_angle_alpha 95.74(3)
_cell_angle_beta 95.74(3)
_cell_angle_gamma 92.90(3)
_cell_formula_units_Z 2
_cell_length_a 8.7438(17)
_cell_length_b 10.771(2)
_cell_length_c 15.739(3)
_cell_measurement_reflns_used 36785
_cell_measurement_temperature 200
_cell_measurement_theta_max 29.998
_cell_measurement_theta_min 2.421
_cell_volume 1464.7(5)
_computing_cell_refinement EvalCCD
_computing_data_collection Collect
_computing_data_reduction EvalCCD
_computing_molecular_graphics 'Olex2 (Dolomanov et al., 2009)'
_computing_publication_material 'Olex2 (Dolomanov et al., 2009)'
_computing_structure_refinement 'ShelXL-2016 (Sheldrick, 2008)'
_computing_structure_solution 'olex2.solve (Bourhis et al., 2013)'
_diffrn_ambient_temperature 200
_diffrn_detector 'CCD area detector'
_diffrn_detector_type KappaCCD
_diffrn_measured_fraction_theta_full 0.996
_diffrn_measured_fraction_theta_max 0.992
_diffrn_measurement_device_type 'Bruker P4'
_diffrn_measurement_method '\w scans'
_diffrn_radiation_collimation 'Montel optic'
_diffrn_radiation_detector CCD
_diffrn_radiation_monochromator graphite
_diffrn_radiation_probe x-ray
_diffrn_radiation_type MoK\a
_diffrn_radiation_wavelength 0.71073
_diffrn_reflns_av_R_equivalents 0.0676
_diffrn_reflns_av_unetI/netI 0.0855
_diffrn_reflns_Laue_measured_fraction_full 0.996
_diffrn_reflns_Laue_measured_fraction_max 0.992
_diffrn_reflns_limit_h_max 12
_diffrn_reflns_limit_h_min -12
_diffrn_reflns_limit_k_max 15
_diffrn_reflns_limit_k_min -15
_diffrn_reflns_limit_l_max 22
_diffrn_reflns_limit_l_min -22
_diffrn_reflns_number 36785
_diffrn_reflns_point_group_measured_fraction_full 0.996
_diffrn_reflns_point_group_measured_fraction_max 0.992
_diffrn_reflns_theta_full 25.242
_diffrn_reflns_theta_max 29.998
_diffrn_reflns_theta_min 2.421
_diffrn_source 'Incoatec ISG250'
_diffrn_source_target Mo
_diffrn_source_type 'Microfocus sealed tube'
_exptl_absorpt_coefficient_mu 1.665
_exptl_absorpt_correction_T_max 1
_exptl_absorpt_correction_T_min 0.600376
_exptl_absorpt_correction_type multi-scan
_exptl_absorpt_process_details
;
SADABS-2004/1 (Bruker,2004) was used for absorption correction.
R(int) was 0.3587 before and 0.0671 after correction.
The Ratio of minimum to maximum transmission is 0.6004.
The \l/2 correction factor is 0.0015.
;
_exptl_crystal_colour black
_exptl_crystal_colour_primary black
_exptl_crystal_density_diffrn 1.718
_exptl_crystal_description needle
_exptl_crystal_F_000 772
_exptl_crystal_size_max 0.51
_exptl_crystal_size_mid 0.33
_exptl_crystal_size_min 0.32
_refine_diff_density_max 0.809
_refine_diff_density_min -0.783
_refine_diff_density_rms 0.147
_refine_ls_extinction_method none
_refine_ls_goodness_of_fit_ref 1.044
_refine_ls_hydrogen_treatment constr
_refine_ls_matrix_type full
_refine_ls_number_parameters 404
_refine_ls_number_reflns 8473
_refine_ls_number_restraints 0
_refine_ls_restrained_S_all 1.044
_refine_ls_R_factor_all 0.0947
_refine_ls_R_factor_gt 0.0440
_refine_ls_shift/su_max 0.000
_refine_ls_shift/su_mean 0.000
_refine_ls_structure_factor_coef Fsqd
_refine_ls_weighting_details 'w=1/[\s^2^(Fo^2^)+(0.0776P)^2^+0.5783P] where P=(Fo^2^+2Fc^2^)/3'
_refine_ls_weighting_scheme calc
_refine_ls_wR_factor_gt 0.1198
_refine_ls_wR_factor_ref 0.1432
_reflns_Friedel_coverage 0.000
_reflns_number_gt 5712
_reflns_number_total 8473
_reflns_threshold_expression 'I > 2\s(I)'
_cod_data_source_file c8dt02452a2.cif
_cod_data_source_block sad
_cod_depositor_comments 'Adding full bibliography for 7046887--7046889.cif.'
_cod_database_code 7046888
_shelx_space_group_comment
;
The symmetry employed for this shelxl refinement is uniquely defined
by the following loop, which should always be used as a source of
symmetry information in preference to the above space-group names.
They are only intended as comments.
;
_olex2_refinement_description
;
1. Fixed Uiso
 At 1.2 times of:
  All C(H) groups, All C(H,H) groups
 At 1.5 times of:
  All C(H,H,H) groups, All O(H) groups, All O(H,H) groups
2.a Free rotating group:
 O6(H6A,H6B)
2.b Rotating group:
 O2(H2)
2.c Secondary CH2 refined with riding coordinates:
 C13(H13A,H13B), C19(H19A,H19B), C8(H8A,H8B)
2.d Aromatic/amide H refined with riding coordinates:
 C18(H18), C3(H3), C22(H22), C24(H24), C5(H5), C15(H15), C16(H16), C17(H17),
 C21(H21), C7(H7), C23(H23)
2.e Idealised Me refined as rotating group:
 C9(H9A,H9B,H9C), C11(H11A,H11B,H11C), C12(H12A,H12B,H12C)
;
_shelx_shelxl_version_number 2014/7
_olex2_submission_special_instructions 'No special instructions were received'

loop_
_space_group_symop_operation_xyz
'x, y, z'
'-x, -y, -z'

loop_
_atom_site_label
_atom_site_type_symbol
_atom_site_fract_x
_atom_site_fract_y
_atom_site_fract_z
_atom_site_U_iso_or_equiv
_atom_site_adp_type
_atom_site_occupancy
_atom_site_site_symmetry_order
_atom_site_calc_flag
_atom_site_refinement_flags_posn
Cu1 Cu 0.32449(4) 0.57942(3) 0.38925(2) 0.01883(11) Uani 1 1 d .
Cu2 Cu 0.12415(4) 0.52242(3) 0.22351(2) 0.01800(11) Uani 1 1 d .
S1 S 0.48728(9) 0.73502(7) 0.44863(5) 0.02353(17) Uani 1 1 d .
S2 S 0.34714(11) 0.86516(9) 0.12709(5) 0.0341(2) Uani 1 1 d .
O2 O 0.3086(2) 0.61627(19) 0.27128(13) 0.0217(4) Uani 1 1 d .
H2 H 0.3242 0.6869 0.2616 0.033 Uiso 1 1 d GR
O1 O 0.1795(2) 0.4454(2) 0.33629(13) 0.0242(5) Uani 1 1 d .
O3 O 0.3448(3) 0.8699(2) 0.21796(15) 0.0379(6) Uani 1 1 d .
N1 N -0.0610(3) 0.4006(2) 0.19268(15) 0.0194(5) Uani 1 1 d .
N5 N -0.0416(3) 0.6466(2) 0.24060(16) 0.0219(5) Uani 1 1 d .
N4 N 0.1913(3) 0.4426(2) 0.11325(15) 0.0231(5) Uani 1 1 d .
N2 N 0.3034(3) 0.5342(2) 0.50302(15) 0.0198(5) Uani 1 1 d .
C10 C 0.4722(4) 0.6985(3) 0.55339(19) 0.0233(6) Uani 1 1 d .
N3 N 0.3884(3) 0.6020(2) 0.57362(15) 0.0230(5) Uani 1 1 d .
C13 C -0.0783(4) 0.3835(3) 0.09690(18) 0.0245(7) Uani 1 1 d .
H13A H -0.1286 0.4556 0.0744 0.029 Uiso 1 1 calc R
H13B H -0.1442 0.3069 0.0761 0.029 Uiso 1 1 calc R
C18 C 0.3343(4) 0.4409(3) 0.0896(2) 0.0292(7) Uani 1 1 d .
H18 H 0.4147 0.4919 0.1231 0.035 Uiso 1 1 calc R
C6 C 0.1120(3) 0.3599(3) 0.46250(18) 0.0209(6) Uani 1 1 d .
C19 C -0.1997(3) 0.4526(3) 0.2256(2) 0.0233(6) Uani 1 1 d .
H19A H -0.2156 0.4196 0.2808 0.028 Uiso 1 1 calc R
H19B H -0.2909 0.4253 0.1843 0.028 Uiso 1 1 calc R
N6 N 0.5494(3) 0.7733(3) 0.61896(17) 0.0324(7) Uani 1 1 d .
C3 C -0.0991(4) 0.1941(3) 0.3596(2) 0.0232(6) Uani 1 1 d .
H3 H -0.1738 0.1396 0.3243 0.028 Uiso 1 1 calc R
C9 C -0.1726(4) 0.0845(3) 0.4850(2) 0.0310(7) Uani 1 1 d .
H9A H -0.2823 0.0885 0.4660 0.047 Uiso 1 1 calc GR
H9B H -0.1563 0.0985 0.5478 0.047 Uiso 1 1 calc GR
H9C H -0.1388 0.0020 0.4657 0.047 Uiso 1 1 calc GR
C22 C -0.2874(4) 0.7913(3) 0.2704(2) 0.0336(8) Uani 1 1 d .
H22 H -0.3713 0.8412 0.2810 0.040 Uiso 1 1 calc R
O5 O 0.4908(4) 0.9087(5) 0.1015(3) 0.0992(16) Uani 1 1 d .
C24 C -0.0213(4) 0.7711(3) 0.2560(2) 0.0284(7) Uani 1 1 d .
H24 H 0.0793 0.8090 0.2566 0.034 Uiso 1 1 calc R
C20 C -0.1848(3) 0.5935(3) 0.23908(17) 0.0206(6) Uani 1 1 d .
C4 C -0.0810(4) 0.1841(3) 0.4472(2) 0.0240(6) Uani 1 1 d .
C5 C 0.0233(4) 0.2671(3) 0.4971(2) 0.0245(6) Uani 1 1 d .
H5 H 0.0366 0.2623 0.5573 0.029 Uiso 1 1 calc R
C2 C -0.0125(3) 0.2804(3) 0.32148(19) 0.0219(6) Uani 1 1 d .
C15 C 0.1038(4) 0.2978(3) -0.0082(2) 0.0329(8) Uani 1 1 d .
H15 H 0.0215 0.2496 -0.0421 0.039 Uiso 1 1 calc R
C1 C 0.0943(3) 0.3639(3) 0.37305(18) 0.0203(6) Uani 1 1 d .
C8 C -0.0287(4) 0.2770(3) 0.22526(19) 0.0237(6) Uani 1 1 d .
H8A H -0.1134 0.2150 0.2012 0.028 Uiso 1 1 calc R
H8B H 0.0674 0.2481 0.2038 0.028 Uiso 1 1 calc R
C16 C 0.2509(5) 0.2945(3) -0.0306(2) 0.0375(9) Uani 1 1 d .
H16 H 0.2717 0.2418 -0.0796 0.045 Uiso 1 1 calc R
C11 C 0.5365(5) 0.7476(4) 0.7065(2) 0.0431(10) Uani 1 1 d .
H11A H 0.4304 0.7182 0.7120 0.065 Uiso 1 1 calc GR
H11B H 0.5638 0.8241 0.7453 0.065 Uiso 1 1 calc GR
H11C H 0.6065 0.6830 0.7214 0.065 Uiso 1 1 calc GR
C14 C 0.0776(4) 0.3729(3) 0.06472(18) 0.0235(6) Uani 1 1 d .
C17 C 0.3681(5) 0.3667(3) 0.0174(2) 0.0362(8) Uani 1 1 d .
H17 H 0.4702 0.3660 0.0016 0.043 Uiso 1 1 calc R
C25 C 0.2186(5) 0.9858(3) 0.0967(3) 0.0410(9) Uani 1 1 d .
C21 C -0.3088(4) 0.6636(3) 0.2540(2) 0.0274(7) Uani 1 1 d .
H21 H -0.4085 0.6238 0.2530 0.033 Uiso 1 1 calc R
C7 C 0.2153(3) 0.4437(3) 0.52164(18) 0.0214(6) Uani 1 1 d .
H7 H 0.2187 0.4307 0.5806 0.026 Uiso 1 1 calc R
O4 O 0.2775(5) 0.7539(3) 0.0804(2) 0.0958(16) Uani 1 1 d .
C12 C 0.6421(4) 0.8842(3) 0.6070(2) 0.0355(8) Uani 1 1 d .
H12A H 0.6759 0.8757 0.5493 0.053 Uiso 1 1 calc GR
H12B H 0.7323 0.8945 0.6499 0.053 Uiso 1 1 calc GR
H12C H 0.5807 0.9576 0.6137 0.053 Uiso 1 1 calc GR
C23 C -0.1387(4) 0.8458(3) 0.2709(2) 0.0364(8) Uani 1 1 d .
H23 H -0.1199 0.9339 0.2815 0.044 Uiso 1 1 calc R
F1 F 0.2717(4) 1.0975(2) 0.1260(2) 0.0755(9) Uani 1 1 d .
F2 F 0.1905(4) 0.9822(3) 0.01289(17) 0.0823(10) Uani 1 1 d .
F3 F 0.0817(3) 0.9669(3) 0.1241(2) 0.0804(10) Uani 1 1 d .
O6 O 0.6244(5) 1.1773(5) 0.1096(3) 0.0934(14) Uani 1 1 d .
H6A H 0.6005 1.1776 0.0559 0.140 Uiso 1 1 d G
H6B H 0.5794 1.1142 0.1269 0.140 Uiso 1 1 d G

loop_
_atom_site_aniso_label
_atom_site_aniso_U_11
_atom_site_aniso_U_22
_atom_site_aniso_U_33
_atom_site_aniso_U_23
_atom_site_aniso_U_13
_atom_site_aniso_U_12
Cu1 0.0203(2) 0.02002(18) 0.01614(18) 0.00461(13) 0.00068(14) -0.00223(14)
Cu2 0.0178(2) 0.01830(18) 0.01758(18) 0.00217(13) 0.00132(13) -0.00158(14)
S1 0.0268(4) 0.0224(4) 0.0209(4) 0.0034(3) 0.0017(3) -0.0034(3)
S2 0.0395(5) 0.0387(5) 0.0258(4) 0.0070(3) 0.0025(3) 0.0124(4)
O2 0.0214(11) 0.0232(11) 0.0201(10) 0.0059(8) -0.0005(8) -0.0039(8)
O1 0.0286(12) 0.0258(11) 0.0174(10) 0.0059(8) -0.0005(8) -0.0084(9)
O3 0.0487(16) 0.0387(14) 0.0268(12) 0.0079(10) 0.0028(11) 0.0016(12)
N1 0.0206(13) 0.0191(12) 0.0182(12) 0.0027(9) 0.0005(9) -0.0006(10)
N5 0.0236(13) 0.0210(12) 0.0216(12) 0.0036(9) 0.0042(10) 0.0007(10)
N4 0.0263(14) 0.0238(12) 0.0190(12) 0.0007(9) 0.0048(10) -0.0015(10)
N2 0.0224(13) 0.0215(12) 0.0151(11) 0.0017(9) 0.0000(9) 0.0019(10)
C10 0.0223(16) 0.0259(15) 0.0215(14) 0.0008(11) 0.0013(12) 0.0053(12)
N3 0.0273(14) 0.0234(12) 0.0170(12) -0.0007(9) 0.0001(10) -0.0025(11)
C13 0.0257(16) 0.0287(16) 0.0174(14) 0.0031(11) -0.0028(12) -0.0056(13)
C18 0.0295(18) 0.0319(17) 0.0261(16) 0.0000(13) 0.0082(13) -0.0026(14)
C6 0.0220(15) 0.0205(14) 0.0215(14) 0.0061(11) 0.0049(11) 0.0014(11)
C19 0.0191(15) 0.0264(15) 0.0255(15) 0.0059(12) 0.0048(12) -0.0003(12)
N6 0.0363(17) 0.0370(16) 0.0213(13) -0.0030(11) 0.0041(11) -0.0135(13)
C3 0.0213(16) 0.0174(13) 0.0311(16) 0.0050(11) 0.0022(12) -0.0001(11)
C9 0.0271(18) 0.0253(16) 0.044(2) 0.0144(14) 0.0118(14) -0.0011(13)
C22 0.034(2) 0.0399(19) 0.0297(17) 0.0062(14) 0.0084(14) 0.0174(16)
O5 0.061(2) 0.153(4) 0.113(3) 0.090(3) 0.051(2) 0.051(2)
C24 0.0311(18) 0.0224(15) 0.0328(17) 0.0032(12) 0.0089(14) 0.0007(13)
C20 0.0214(15) 0.0265(15) 0.0146(13) 0.0050(11) 0.0021(11) 0.0019(12)
C4 0.0225(16) 0.0172(14) 0.0355(17) 0.0102(12) 0.0103(13) 0.0034(12)
C5 0.0278(17) 0.0247(15) 0.0238(15) 0.0093(12) 0.0085(12) 0.0041(13)
C2 0.0237(16) 0.0184(13) 0.0242(15) 0.0040(11) 0.0038(12) 0.0015(12)
C15 0.048(2) 0.0294(17) 0.0196(15) -0.0030(12) 0.0065(14) -0.0095(15)
C1 0.0223(15) 0.0185(13) 0.0216(14) 0.0072(11) 0.0039(11) 0.0017(11)
C8 0.0292(17) 0.0171(13) 0.0235(15) 0.0002(11) 0.0000(12) -0.0003(12)
C16 0.063(3) 0.0245(16) 0.0259(17) -0.0017(13) 0.0177(16) -0.0009(16)
C11 0.043(2) 0.064(3) 0.0187(16) -0.0011(16) -0.0003(15) -0.0167(19)
C14 0.0309(17) 0.0221(14) 0.0175(14) 0.0050(11) 0.0015(12) -0.0011(12)
C17 0.044(2) 0.0373(19) 0.0322(18) 0.0062(15) 0.0197(16) 0.0086(16)
C25 0.048(2) 0.0299(18) 0.043(2) 0.0070(15) -0.0067(18) 0.0014(17)
C21 0.0211(16) 0.0389(18) 0.0235(15) 0.0065(13) 0.0040(12) 0.0061(14)
C7 0.0273(16) 0.0214(14) 0.0159(13) 0.0049(10) 0.0019(11) 0.0026(12)
O4 0.159(4) 0.0400(18) 0.071(2) -0.0204(16) -0.060(3) 0.030(2)
C12 0.038(2) 0.0298(17) 0.0353(19) -0.0041(14) 0.0030(15) -0.0089(15)
C23 0.045(2) 0.0244(17) 0.041(2) 0.0023(14) 0.0103(16) 0.0086(15)
F1 0.096(2) 0.0305(13) 0.091(2) 0.0084(13) -0.0324(17) -0.0076(14)
F2 0.122(3) 0.076(2) 0.0459(15) 0.0133(14) -0.0269(16) 0.0361(19)
F3 0.0454(16) 0.075(2) 0.127(3) 0.0365(19) 0.0064(17) 0.0174(15)
O6 0.086(3) 0.125(4) 0.065(3) -0.004(2) 0.018(2) -0.027(3)

loop_
_atom_type_symbol
_atom_type_description
_atom_type_scat_dispersion_real
_atom_type_scat_dispersion_imag
_atom_type_scat_source
C C 0.0033 0.0016 'International Tables Vol C Tables 4.2.6.8 and 6.1.1.4'
H H 0.0000 0.0000 'International Tables Vol C Tables 4.2.6.8 and 6.1.1.4'
Cu Cu 0.3201 1.2651 'International Tables Vol C Tables 4.2.6.8 and 6.1.1.4'
F F 0.0171 0.0103 'International Tables Vol C Tables 4.2.6.8 and 6.1.1.4'
N N 0.0061 0.0033 'International Tables Vol C Tables 4.2.6.8 and 6.1.1.4'
O O 0.0106 0.0060 'International Tables Vol C Tables 4.2.6.8 and 6.1.1.4'
S S 0.1246 0.1234 'International Tables Vol C Tables 4.2.6.8 and 6.1.1.4'

loop_
_geom_angle_atom_site_label_1
_geom_angle_atom_site_label_2
_geom_angle_atom_site_label_3
_geom_angle
S1 Cu1 Cu2 135.89(3)
O2 Cu1 Cu2 38.60(6)
O2 Cu1 S1 99.89(7)
O2 Cu1 O1 79.45(9)
O1 Cu1 Cu2 43.23(6)
O1 Cu1 S1 178.91(7)
N2 Cu1 Cu2 132.05(8)
N2 Cu1 S1 87.93(8)
N2 Cu1 O2 170.20(9)
N2 Cu1 O1 92.64(10)
O2 Cu2 Cu1 39.21(6)
O2 Cu2 O1 77.03(9)
O2 Cu2 N1 168.12(9)
O2 Cu2 N5 103.09(10)
O2 Cu2 N4 100.69(10)
O1 Cu2 Cu1 40.11(6)
N1 Cu2 Cu1 129.84(7)
N1 Cu2 O1 91.23(9)
N1 Cu2 N5 82.35(10)
N5 Cu2 Cu1 100.64(7)
N5 Cu2 O1 109.43(10)
N4 Cu2 Cu1 125.48(8)
N4 Cu2 O1 119.64(10)
N4 Cu2 N1 83.41(10)
N4 Cu2 N5 128.96(10)
C10 S1 Cu1 94.01(11)
O3 S2 O5 113.9(2)
O3 S2 C25 103.59(18)
O5 S2 C25 102.8(2)
O4 S2 O3 114.5(2)
O4 S2 O5 116.0(3)
O4 S2 C25 103.94(19)
Cu1 O2 H2 118.7
Cu2 O2 Cu1 102.19(9)
Cu2 O2 H2 120.8
Cu1 O1 Cu2 96.65(9)
C1 O1 Cu1 129.39(18)
C1 O1 Cu2 128.04(18)
C13 N1 Cu2 104.12(17)
C13 N1 C8 108.7(2)
C19 N1 Cu2 110.84(18)
C19 N1 C13 111.0(2)
C19 N1 C8 111.7(2)
C8 N1 Cu2 110.23(18)
C24 N5 Cu2 127.2(2)
C24 N5 C20 118.4(3)
C20 N5 Cu2 114.4(2)
C18 N4 Cu2 127.8(2)
C14 N4 Cu2 112.8(2)
C14 N4 C18 119.0(3)
N3 N2 Cu1 119.85(18)
C7 N2 Cu1 125.7(2)
C7 N2 N3 114.5(2)
N3 C10 S1 124.7(2)
N3 C10 N6 116.8(3)
N6 C10 S1 118.5(2)
C10 N3 N2 113.4(2)
N1 C13 H13A 109.7
N1 C13 H13B 109.7
N1 C13 C14 109.8(2)
H13A C13 H13B 108.2
C14 C13 H13A 109.7
C14 C13 H13B 109.7
N4 C18 H18 119.1
N4 C18 C17 121.8(3)
C17 C18 H18 119.1
C5 C6 C7 117.6(3)
C1 C6 C5 118.1(3)
C1 C6 C7 124.3(3)
N1 C19 H19A 109.3
N1 C19 H19B 109.3
N1 C19 C20 111.5(2)
H19A C19 H19B 108.0
C20 C19 H19A 109.3
C20 C19 H19B 109.3
C10 N6 C11 120.0(3)
C10 N6 C12 123.1(3)
C11 N6 C12 116.9(3)
C4 C3 H3 118.7
C4 C3 C2 122.6(3)
C2 C3 H3 118.7
H9A C9 H9B 109.5
H9A C9 H9C 109.5
H9B C9 H9C 109.5
C4 C9 H9A 109.5
C4 C9 H9B 109.5
C4 C9 H9C 109.5
C21 C22 H22 120.9
C21 C22 C23 118.2(3)
C23 C22 H22 120.9
N5 C24 H24 118.6
N5 C24 C23 122.8(3)
C23 C24 H24 118.6
N5 C20 C19 116.1(3)
N5 C20 C21 121.8(3)
C21 C20 C19 122.0(3)
C3 C4 C9 120.6(3)
C5 C4 C3 117.5(3)
C5 C4 C9 121.9(3)
C6 C5 H5 118.7
C4 C5 C6 122.7(3)
C4 C5 H5 118.7
C3 C2 C1 119.3(3)
C3 C2 C8 119.2(3)
C1 C2 C8 121.3(3)
C16 C15 H15 120.7
C16 C15 C14 118.6(3)
C14 C15 H15 120.7
O1 C1 C6 120.9(3)
O1 C1 C2 119.3(3)
C2 C1 C6 119.7(3)
N1 C8 H8A 108.7
N1 C8 H8B 108.7
C2 C8 N1 114.2(2)
C2 C8 H8A 108.7
C2 C8 H8B 108.7
H8A C8 H8B 107.6
C15 C16 H16 119.8
C15 C16 C17 120.3(3)
C17 C16 H16 119.8
N6 C11 H11A 109.5
N6 C11 H11B 109.5
N6 C11 H11C 109.5
H11A C11 H11B 109.5
H11A C11 H11C 109.5
H11B C11 H11C 109.5
N4 C14 C13 114.3(3)
N4 C14 C15 121.9(3)
C15 C14 C13 123.8(3)
C18 C17 H17 120.8
C16 C17 C18 118.4(3)
C16 C17 H17 120.8
F1 C25 S2 113.2(3)
F1 C25 F2 107.9(3)
F1 C25 F3 108.2(4)
F2 C25 S2 111.5(3)
F2 C25 F3 104.8(3)
F3 C25 S2 110.9(3)
C22 C21 C20 119.6(3)
C22 C21 H21 120.2
C20 C21 H21 120.2
N2 C7 C6 126.9(3)
N2 C7 H7 116.6
C6 C7 H7 116.6
N6 C12 H12A 109.5
N6 C12 H12B 109.5
N6 C12 H12C 109.5
H12A C12 H12B 109.5
H12A C12 H12C 109.5
H12B C12 H12C 109.5
C22 C23 H23 120.4
C24 C23 C22 119.2(3)
C24 C23 H23 120.4
H6A O6 H6B 109.6

loop_
_geom_bond_atom_site_label_1
_geom_bond_atom_site_label_2
_geom_bond_distance
Cu1 Cu2 2.9842(11)
Cu1 S1 2.2107(11)
Cu1 O2 1.930(2)
Cu1 O1 1.936(2)
Cu1 N2 1.926(2)
Cu2 O2 1.905(2)
Cu2 O1 2.058(2)
Cu2 N1 2.019(2)
Cu2 N5 2.041(3)
Cu2 N4 2.013(3)
S1 C10 1.749(3)
S2 O3 1.428(3)
S2 O5 1.428(4)
S2 C25 1.829(4)
S2 O4 1.417(3)
O2 H2 0.7981
O1 C1 1.335(3)
N1 C13 1.492(4)
N1 C19 1.479(4)
N1 C8 1.504(4)
N5 C24 1.339(4)
N5 C20 1.347(4)
N4 C18 1.341(4)
N4 C14 1.339(4)
N2 N3 1.392(3)
N2 C7 1.288(4)
C10 N3 1.325(4)
C10 N6 1.345(4)
C13 H13A 0.9900
C13 H13B 0.9900
C13 C14 1.507(5)
C18 H18 0.9500
C18 C17 1.388(5)
C6 C5 1.418(4)
C6 C1 1.406(4)
C6 C7 1.441(4)
C19 H19A 0.9900
C19 H19B 0.9900
C19 C20 1.509(4)
N6 C11 1.446(4)
N6 C12 1.449(4)
C3 H3 0.9500
C3 C4 1.387(4)
C3 C2 1.389(4)
C9 H9A 0.9800
C9 H9B 0.9800
C9 H9C 0.9800
C9 C4 1.511(4)
C22 H22 0.9500
C22 C21 1.373(5)
C22 C23 1.398(5)
C24 H24 0.9500
C24 C23 1.359(5)
C20 C21 1.378(4)
C4 C5 1.372(4)
C5 H5 0.9500
C2 C1 1.399(4)
C2 C8 1.503(4)
C15 H15 0.9500
C15 C16 1.368(5)
C15 C14 1.382(4)
C8 H8A 0.9900
C8 H8B 0.9900
C16 H16 0.9500
C16 C17 1.368(5)
C11 H11A 0.9800
C11 H11B 0.9800
C11 H11C 0.9800
C17 H17 0.9500
C25 F1 1.290(4)
C25 F2 1.314(4)
C25 F3 1.325(5)
C21 H21 0.9500
C7 H7 0.9500
C12 H12A 0.9800
C12 H12B 0.9800
C12 H12C 0.9800
C23 H23 0.9500
O6 H6A 0.8501
O6 H6B 0.8498

loop_
_geom_hbond_atom_site_label_D
_geom_hbond_atom_site_label_H
_geom_hbond_atom_site_label_A
_geom_hbond_distance_DH
_geom_hbond_distance_HA
_geom_hbond_distance_DA
_geom_hbond_angle_DHA
_geom_hbond_site_symmetry_A
O2 H2 O3 0.80 2.16 2.948(3) 171.5 .
O6 H6A S2 0.85 2.96 3.743(4) 154.8 2_675
O6 H6A O5 0.85 2.59 3.397(7) 158.6 2_675
O6 H6A O4 0.85 2.64 3.335(6) 139.5 2_675
O6 H6B O5 0.85 2.29 3.051(7) 149.0 .
O6 H6B F1 0.85 2.69 3.201(5) 120.4 .
